data_7124891
loop_
_publ_author_name
'Schneider, Fabian'
'Zhao, Tiankun'
'Huhn, Thomas'

_publ_section_title
;
 Cytotoxic heteroleptic heptacoordinate salan zirconium(iv)-bis-chelates -
 synthesis, aqueous stability and X-ray structure analysis.
;
_journal_issue 66
_journal_name_full 'Chemical communications (Cambridge, England)'
_journal_page_first 10151
_journal_page_last 10154
_journal_paper_doi 10.1039/c6cc05359a
_journal_volume 52
_journal_year 2016
_chemical_formula_moiety 'C29 H33 N3 O6 Zr'
_chemical_formula_sum 'C29 H33 N3 O6 Zr'
_chemical_formula_weight 610.80
_chemical_melting_point_gt 573
_space_group_crystal_system monoclinic
_space_group_IT_number 14
_space_group_name_Hall '-P 2yn'
_space_group_name_H-M_alt 'P 1 21/n 1'
_atom_sites_solution_hydrogens geom
_audit_creation_method SHELXL-2013
_audit_update_record
;
2015-11-25 deposited with the CCDC.
2016-07-21 downloaded from the CCDC.
;
_cell_angle_alpha 90
_cell_angle_beta 93.774(14)
_cell_angle_gamma 90
_cell_formula_units_Z 4
_cell_length_a 9.4729(14)
_cell_length_b 22.863(5)
_cell_length_c 12.408(2)
_cell_measurement_reflns_used 3067
_cell_measurement_temperature 100(2)
_cell_measurement_theta_max 27.22
_cell_measurement_theta_min 1.79
_cell_volume 2681.5(8)
_computing_cell_refinement 'STOE X-AREA'
_computing_data_collection 'STOE X-AREA'
_computing_data_reduction 'STOE X-RED'
_computing_molecular_graphics 'ORTEP-3 for Windows (Farrugia, 2012)'
_computing_publication_material 'WinGX publication routines (Farrugia, 2012)'
_computing_structure_refinement 'SHELXL-2013 (Sheldrick, 2013)'
_computing_structure_solution 'SHELXS-2013 (Sheldrick, 2013)'
_diffrn_ambient_temperature 100(2)
_diffrn_detector_area_resol_mean 6.67
_diffrn_measured_fraction_theta_full 1.000
_diffrn_measured_fraction_theta_max 0.988
_diffrn_measurement_device_type 'STOE IPDS 2T'
_diffrn_measurement_method 'rotation method'
_diffrn_radiation_type MoK\a
_diffrn_radiation_wavelength 0.71073
_diffrn_reflns_av_R_equivalents 0.0388
_diffrn_reflns_av_unetI/netI 0.0190
_diffrn_reflns_Laue_measured_fraction_full 1.000
_diffrn_reflns_Laue_measured_fraction_max 0.988
_diffrn_reflns_limit_h_max 11
_diffrn_reflns_limit_h_min -11
_diffrn_reflns_limit_k_max 28
_diffrn_reflns_limit_k_min -28
_diffrn_reflns_limit_l_max 15
_diffrn_reflns_limit_l_min -15
_diffrn_reflns_number 39090
_diffrn_reflns_point_group_measured_fraction_full 1.000
_diffrn_reflns_point_group_measured_fraction_max 0.988
_diffrn_reflns_theta_full 25.242
_diffrn_reflns_theta_max 26.828
_diffrn_reflns_theta_min 1.781
_diffrn_source 'sealed X-ray tube, 12 x 0.4 mm long-fine focus'
_exptl_absorpt_coefficient_mu 0.459
_exptl_absorpt_correction_T_max 0.9353
_exptl_absorpt_correction_T_min 0.8625
_exptl_absorpt_correction_type integration
_exptl_absorpt_process_details
;
'X-SHAPE 2.07 (03-Aug-2005) Stoe & Cie, Darmstadt, Germany'
;
_exptl_crystal_colour 'pale yellow'
_exptl_crystal_density_diffrn 1.513
_exptl_crystal_description fragment
_exptl_crystal_F_000 1264
_exptl_crystal_recrystallization_method 'Re-crystallisation from solvent: '
_exptl_crystal_size_max 0.500
_exptl_crystal_size_mid 0.387
_exptl_crystal_size_min 0.280
_refine_diff_density_max 0.348
_refine_diff_density_min -0.426
_refine_diff_density_rms 0.048
_refine_ls_extinction_method none
_refine_ls_goodness_of_fit_ref 1.243
_refine_ls_hydrogen_treatment constr
_refine_ls_matrix_type full
_refine_ls_number_parameters 358
_refine_ls_number_reflns 5682
_refine_ls_number_restraints 0
_refine_ls_restrained_S_all 1.243
_refine_ls_R_factor_all 0.0285
_refine_ls_R_factor_gt 0.0230
_refine_ls_shift/su_max 0.002
_refine_ls_shift/su_mean 0.000
_refine_ls_structure_factor_coef Fsqd
_refine_ls_weighting_details 'w=1/[\s^2^(Fo^2^)+(0.0386P)^2^] where P=(Fo^2^+2Fc^2^)/3'
_refine_ls_weighting_scheme calc
_refine_ls_wR_factor_gt 0.0652
_refine_ls_wR_factor_ref 0.0665
_reflns_Friedel_coverage 0.000
_reflns_number_gt 5006
_reflns_number_total 5682
_reflns_threshold_expression 'I > 2\s(I)'
_cod_data_source_file c6cc05359a2.cif
_cod_data_source_block shelx
_cod_depositor_comments
;
The following automatic conversions were performed:

data name '_chemical_melting_point' was changed to
'_chemical_melting_point_gt' since the value was specified as 'more
than' ('>') a certain temperature.

Automatic conversion script
Id: cif_fix_values 6909 2019-04-08 15:41:33Z antanas 
;
_cod_original_sg_symbol_H-M 'P 21/n'
_cod_database_code 7124891
_shelx_space_group_comment
;
The symmetry employed for this shelxl refinement is uniquely defined
by the following loop, which should always be used as a source of
symmetry information in preference to the above space-group names.
They are only intended as comments.
;
_shelxl_version_number 2013-4

loop_
_space_group_symop_operation_xyz
'x, y, z'
'-x+1/2, y+1/2, -z+1/2'
'-x, -y, -z'
'x-1/2, -y-1/2, z-1/2'

loop_
_atom_site_label
_atom_site_type_symbol
_atom_site_fract_x
_atom_site_fract_y
_atom_site_fract_z
_atom_site_U_iso_or_equiv
_atom_site_adp_type
_atom_site_occupancy
_atom_site_site_symmetry_order
_atom_site_calc_flag
_atom_site_refinement_flags_posn
_atom_site_refinement_flags_adp
Zr1 Zr 0.25904(2) -0.07687(2) 0.78561(2) 0.01840(6) Uani 1 1 d . .
O1 O 0.17453(11) -0.14900(4) 0.84426(9) 0.0219(2) Uani 1 1 d . .
O2 O 0.28840(11) -0.00163(4) 0.70978(9) 0.0215(2) Uani 1 1 d . .
O3 O 0.26681(11) -0.03792(5) 0.94403(9) 0.0232(2) Uani 1 1 d . .
O4 O 0.40142(11) -0.12178(5) 0.68628(9) 0.0242(2) Uani 1 1 d . .
O5 O 0.36380(14) -0.02725(5) 1.11295(10) 0.0343(3) Uani 1 1 d . .
O6 O 0.60691(13) -0.16788(5) 0.66166(10) 0.0345(3) Uani 1 1 d . .
N1 N 0.10399(14) -0.11182(5) 0.63234(11) 0.0226(3) Uani 1 1 d . .
N2 N 0.03124(13) -0.02790(5) 0.79360(10) 0.0210(3) Uani 1 1 d . .
N3 N 0.46648(13) -0.09934(5) 0.88244(11) 0.0210(3) Uani 1 1 d . .
C1 C 0.36321(17) -0.04709(7) 1.02193(13) 0.0244(3) Uani 1 1 d . .
C2 C 0.48122(16) -0.08570(6) 0.98733(14) 0.0232(3) Uani 1 1 d . .
C3 C 0.59474(17) -0.10650(7) 1.05301(15) 0.0299(4) Uani 1 1 d . .
H3A H 0.6054 -0.0966 1.1258 0.036 Uiso 1 1 calc R U
C4 C 0.69175(17) -0.14256(8) 1.00611(16) 0.0317(4) Uani 1 1 d . .
H4A H 0.7672 -0.1581 1.0485 0.038 Uiso 1 1 calc R U
C5 C 0.67727(16) -0.15555(7) 0.89697(15) 0.0287(4) Uani 1 1 d . .
H5A H 0.7431 -0.1789 0.8651 0.034 Uiso 1 1 calc R U
C6 C 0.56186(15) -0.13271(6) 0.83654(14) 0.0230(3) Uani 1 1 d . .
C7 C 0.52571(16) -0.14275(6) 0.71787(14) 0.0247(3) Uani 1 1 d . .
C8 C 0.08558(15) -0.19421(6) 0.82349(13) 0.0209(3) Uani 1 1 d . .
C9 C 0.03061(15) -0.22456(7) 0.90974(13) 0.0229(3) Uani 1 1 d . .
C10 C -0.05678(16) -0.27242(7) 0.88626(13) 0.0245(3) Uani 1 1 d . .
H10A H -0.0931 -0.2930 0.9429 0.029 Uiso 1 1 calc R U
C11 C -0.09151(16) -0.29040(7) 0.78082(14) 0.0265(3) Uani 1 1 d . .
C12 C -0.03874(16) -0.25813(7) 0.69669(13) 0.0250(3) Uani 1 1 d . .
H12A H -0.0632 -0.2691 0.6257 0.030 Uiso 1 1 calc R U
C13 C 0.04950(15) -0.21008(7) 0.71619(13) 0.0228(3) Uani 1 1 d . .
C14 C 0.07159(18) -0.20650(7) 1.02378(14) 0.0283(3) Uani 1 1 d . .
H14A H 0.0554 -0.1653 1.0317 0.042 Uiso 1 1 calc R U
H14B H 0.1700 -0.2149 1.0403 0.042 Uiso 1 1 calc R U
H14C H 0.0157 -0.2277 1.0723 0.042 Uiso 1 1 calc R U
C15 C -0.1797(2) -0.34464(8) 0.75843(16) 0.0368(4) Uani 1 1 d . .
H15A H -0.2425 -0.3501 0.8152 0.055 Uiso 1 1 calc R U
H15B H -0.1187 -0.3780 0.7551 0.055 Uiso 1 1 calc R U
H15C H -0.2339 -0.3403 0.6908 0.055 Uiso 1 1 calc R U
C16 C 0.11006(17) -0.17750(7) 0.62377(13) 0.0250(3) Uani 1 1 d . .
H16A H 0.2080 -0.1891 0.6195 0.030 Uiso 1 1 calc R U
H16B H 0.0590 -0.1893 0.5570 0.030 Uiso 1 1 calc R U
C17 C -0.04496(16) -0.09321(7) 0.64274(14) 0.0259(3) Uani 1 1 d . .
H17A H -0.0904 -0.1199 0.6903 0.031 Uiso 1 1 calc R U
H17B H -0.0962 -0.0946 0.5725 0.031 Uiso 1 1 calc R U
C18 C -0.05028(16) -0.03188(7) 0.68747(14) 0.0251(3) Uani 1 1 d . .
H18A H -0.0113 -0.0048 0.6372 0.030 Uiso 1 1 calc R U
H18B H -0.1479 -0.0209 0.6958 0.030 Uiso 1 1 calc R U
C19 C 0.04977(16) 0.03499(6) 0.82487(13) 0.0225(3) Uani 1 1 d . .
H19A H 0.1045 0.0368 0.8937 0.027 Uiso 1 1 calc R U
H19B H -0.0427 0.0514 0.8354 0.027 Uiso 1 1 calc R U
C20 C 0.12143(15) 0.07272(6) 0.74516(12) 0.0204(3) Uani 1 1 d . .
C21 C 0.23788(15) 0.05286(6) 0.69085(12) 0.0195(3) Uani 1 1 d . .
C22 C 0.30214(16) 0.08911(7) 0.61728(13) 0.0221(3) Uani 1 1 d . .
C23 C 0.25285(16) 0.14618(6) 0.60335(13) 0.0235(3) Uani 1 1 d . .
H23A H 0.2954 0.1705 0.5549 0.028 Uiso 1 1 calc R U
C24 C 0.14165(16) 0.16791(6) 0.65981(13) 0.0231(3) Uani 1 1 d . .
C25 C 0.07637(16) 0.13005(6) 0.72882(13) 0.0220(3) Uani 1 1 d . .
H25A H 0.0001 0.1436 0.7652 0.026 Uiso 1 1 calc R U
C26 C 0.42187(18) 0.06583(7) 0.55553(15) 0.0294(4) Uani 1 1 d . .
H26A H 0.3879 0.0345 0.5093 0.044 Uiso 1 1 calc R U
H26B H 0.4958 0.0516 0.6054 0.044 Uiso 1 1 calc R U
H26C H 0.4582 0.0966 0.5126 0.044 Uiso 1 1 calc R U
C27 C 0.09222(18) 0.23076(7) 0.64832(14) 0.0278(3) Uani 1 1 d . .
H27A H 0.1287 0.2477 0.5850 0.042 Uiso 1 1 calc R U
H27B H 0.1260 0.2526 0.7109 0.042 Uiso 1 1 calc R U
H27C H -0.0093 0.2318 0.6418 0.042 Uiso 1 1 calc R U
C28 C 0.15493(19) -0.08765(7) 0.53020(13) 0.0281(3) Uani 1 1 d . .
H28A H 0.0945 -0.1010 0.4700 0.042 Uiso 1 1 calc R U
H28B H 0.2499 -0.1007 0.5219 0.042 Uiso 1 1 calc R U
H28C H 0.1532 -0.0457 0.5329 0.042 Uiso 1 1 calc R U
C29 C -0.05060(17) -0.05550(7) 0.87863(14) 0.0269(3) Uani 1 1 d . .
H29A H -0.0695 -0.0956 0.8601 0.040 Uiso 1 1 calc R U
H29B H -0.1384 -0.0350 0.8837 0.040 Uiso 1 1 calc R U
H29C H 0.0034 -0.0536 0.9468 0.040 Uiso 1 1 calc R U

loop_
_atom_site_aniso_label
_atom_site_aniso_U_11
_atom_site_aniso_U_22
_atom_site_aniso_U_33
_atom_site_aniso_U_23
_atom_site_aniso_U_13
_atom_site_aniso_U_12
Zr1 0.01753(8) 0.01867(8) 0.01887(9) -0.00036(5) 0.00013(5) 0.00103(5)
O1 0.0232(5) 0.0210(5) 0.0212(6) -0.0005(4) -0.0008(4) -0.0013(4)
O2 0.0202(5) 0.0204(5) 0.0241(6) 0.0009(4) 0.0024(4) 0.0014(4)
O3 0.0237(5) 0.0238(5) 0.0217(6) -0.0023(4) -0.0020(4) 0.0027(4)
O4 0.0239(5) 0.0240(5) 0.0249(6) -0.0010(4) 0.0025(4) 0.0036(4)
O5 0.0431(7) 0.0346(6) 0.0241(6) -0.0060(5) -0.0048(5) 0.0067(5)
O6 0.0327(6) 0.0329(6) 0.0391(7) -0.0009(5) 0.0119(5) 0.0091(5)
N1 0.0245(6) 0.0231(6) 0.0201(7) 0.0018(5) 0.0002(5) -0.0012(5)
N2 0.0199(6) 0.0225(6) 0.0208(7) 0.0023(5) 0.0018(5) 0.0005(5)
N3 0.0186(6) 0.0181(6) 0.0260(7) 0.0010(5) 0.0000(5) -0.0020(5)
C1 0.0282(8) 0.0208(7) 0.0239(8) 0.0001(6) -0.0015(6) -0.0021(6)
C2 0.0224(7) 0.0196(7) 0.0270(8) 0.0010(6) -0.0035(6) -0.0039(5)
C3 0.0270(8) 0.0295(8) 0.0318(9) 0.0014(7) -0.0091(7) -0.0029(6)
C4 0.0203(7) 0.0332(8) 0.0405(11) 0.0068(7) -0.0067(7) 0.0000(6)
C5 0.0187(7) 0.0235(7) 0.0435(10) 0.0028(7) 0.0001(7) -0.0001(6)
C6 0.0188(7) 0.0181(7) 0.0323(9) 0.0013(6) 0.0035(6) -0.0023(5)
C7 0.0242(7) 0.0191(7) 0.0311(9) 0.0019(6) 0.0053(6) -0.0001(6)
C8 0.0184(7) 0.0197(7) 0.0245(8) 0.0005(6) -0.0001(6) 0.0023(5)
C9 0.0210(7) 0.0222(7) 0.0256(8) 0.0025(6) 0.0013(6) 0.0048(6)
C10 0.0207(7) 0.0241(7) 0.0290(9) 0.0062(6) 0.0033(6) 0.0029(6)
C11 0.0204(7) 0.0247(7) 0.0336(9) 0.0042(7) -0.0035(6) -0.0008(6)
C12 0.0244(7) 0.0260(8) 0.0239(8) -0.0008(6) -0.0038(6) -0.0011(6)
C13 0.0213(7) 0.0226(7) 0.0244(8) 0.0008(6) 0.0002(6) 0.0014(6)
C14 0.0352(9) 0.0255(8) 0.0244(9) 0.0010(6) 0.0039(7) 0.0023(6)
C15 0.0345(9) 0.0365(9) 0.0379(11) 0.0075(8) -0.0085(8) -0.0127(8)
C16 0.0297(8) 0.0237(7) 0.0214(8) -0.0031(6) 0.0004(6) -0.0034(6)
C17 0.0223(7) 0.0280(8) 0.0265(9) 0.0027(6) -0.0043(6) -0.0023(6)
C18 0.0213(7) 0.0272(8) 0.0263(8) 0.0041(6) -0.0031(6) 0.0001(6)
C19 0.0212(7) 0.0241(7) 0.0227(8) -0.0001(6) 0.0046(6) 0.0040(6)
C20 0.0195(7) 0.0223(7) 0.0190(7) -0.0009(6) -0.0010(5) -0.0011(5)
C21 0.0200(7) 0.0201(7) 0.0180(7) -0.0017(6) -0.0019(5) 0.0004(5)
C22 0.0210(7) 0.0227(7) 0.0226(8) -0.0030(6) 0.0007(6) -0.0025(5)
C23 0.0250(7) 0.0217(7) 0.0234(8) 0.0008(6) 0.0000(6) -0.0046(6)
C24 0.0241(7) 0.0197(7) 0.0246(8) -0.0027(6) -0.0043(6) -0.0007(6)
C25 0.0217(7) 0.0231(7) 0.0210(8) -0.0042(6) -0.0003(6) 0.0007(6)
C26 0.0298(8) 0.0257(8) 0.0339(10) 0.0008(7) 0.0117(7) 0.0002(6)
C27 0.0305(8) 0.0193(7) 0.0334(9) -0.0015(6) -0.0001(7) -0.0002(6)
C28 0.0337(9) 0.0306(8) 0.0199(8) 0.0029(6) 0.0010(6) -0.0055(7)
C29 0.0233(8) 0.0280(8) 0.0301(9) 0.0050(7) 0.0073(6) 0.0025(6)

loop_
_atom_type_symbol
_atom_type_description
_atom_type_scat_dispersion_real
_atom_type_scat_dispersion_imag
_atom_type_scat_source
C C 0.0033 0.0016 'International Tables Vol C Tables 4.2.6.8 and 6.1.1.4'
H H 0.0000 0.0000 'International Tables Vol C Tables 4.2.6.8 and 6.1.1.4'
N N 0.0061 0.0033 'International Tables Vol C Tables 4.2.6.8 and 6.1.1.4'
O O 0.0106 0.0060 'International Tables Vol C Tables 4.2.6.8 and 6.1.1.4'
Zr Zr -2.9673 0.5597 'International Tables Vol C Tables 4.2.6.8 and 6.1.1.4'

loop_
_geom_angle_atom_site_label_1
_geom_angle_atom_site_label_2
_geom_angle_atom_site_label_3
_geom_angle
O2 Zr1 O1 163.95(4)
O2 Zr1 O4 91.68(4)
O1 Zr1 O4 95.55(4)
O2 Zr1 O3 94.39(4)
O1 Zr1 O3 89.96(4)
O4 Zr1 O3 137.40(4)
O2 Zr1 N3 107.45(4)
O1 Zr1 N3 88.53(4)
O4 Zr1 N3 69.19(5)
O3 Zr1 N3 68.77(4)
O2 Zr1 N2 76.93(4)
O1 Zr1 N2 89.27(4)
O4 Zr1 N2 146.48(4)
O3 Zr1 N2 75.55(4)
N3 Zr1 N2 144.24(5)
O2 Zr1 N1 90.58(4)
O1 Zr1 N1 77.26(4)
O4 Zr1 N1 76.50(4)
O3 Zr1 N1 145.36(4)
N3 Zr1 N1 141.28(5)
N2 Zr1 N1 72.27(4)
C8 O1 Zr1 145.74(10)
C21 O2 Zr1 145.25(10)
C1 O3 Zr1 126.21(10)
C7 O4 Zr1 126.21(10)
C17 N1 C28 109.24(12)
C17 N1 C16 109.40(12)
C28 N1 C16 107.05(12)
C17 N1 Zr1 111.20(9)
C28 N1 Zr1 109.06(9)
C16 N1 Zr1 110.79(9)
C18 N2 C29 109.73(12)
C18 N2 C19 109.52(12)
C29 N2 C19 106.31(12)
C18 N2 Zr1 110.22(9)
C29 N2 Zr1 109.72(9)
C19 N2 Zr1 111.26(9)
C2 N3 C6 121.15(13)
C2 N3 Zr1 119.27(10)
C6 N3 Zr1 118.95(10)
O5 C1 O3 126.10(15)
O5 C1 C2 121.60(14)
O3 C1 C2 112.29(13)
N3 C2 C3 121.22(15)
N3 C2 C1 112.44(13)
C3 C2 C1 126.33(16)
C2 C3 C4 117.69(16)
C2 C3 H3A 121.2
C4 C3 H3A 121.2
C5 C4 C3 120.73(15)
C5 C4 H4A 119.6
C3 C4 H4A 119.6
C6 C5 C4 118.17(16)
C6 C5 H5A 120.9
C4 C5 H5A 120.9
N3 C6 C5 121.00(16)
N3 C6 C7 112.73(13)
C5 C6 C7 126.26(15)
O6 C7 O4 126.34(16)
O6 C7 C6 121.37(14)
O4 C7 C6 112.29(13)
O1 C8 C13 119.40(14)
O1 C8 C9 119.46(14)
C13 C8 C9 121.14(14)
C10 C9 C8 118.33(15)
C10 C9 C14 121.83(14)
C8 C9 C14 119.80(14)
C11 C10 C9 122.03(15)
C11 C10 H10A 119.0
C9 C10 H10A 119.0
C10 C11 C12 118.21(14)
C10 C11 C15 120.64(15)
C12 C11 C15 121.11(16)
C13 C12 C11 121.81(15)
C13 C12 H12A 119.1
C11 C12 H12A 119.1
C12 C13 C8 118.42(14)
C12 C13 C16 120.69(14)
C8 C13 C16 120.83(13)
C9 C14 H14A 109.5
C9 C14 H14B 109.5
H14A C14 H14B 109.5
C9 C14 H14C 109.5
H14A C14 H14C 109.5
H14B C14 H14C 109.5
C11 C15 H15A 109.5
C11 C15 H15B 109.5
H15A C15 H15B 109.5
C11 C15 H15C 109.5
H15A C15 H15C 109.5
H15B C15 H15C 109.5
N1 C16 C13 114.79(13)
N1 C16 H16A 108.6
C13 C16 H16A 108.6
N1 C16 H16B 108.6
C13 C16 H16B 108.6
H16A C16 H16B 107.5
N1 C17 C18 110.63(12)
N1 C17 H17A 109.5
C18 C17 H17A 109.5
N1 C17 H17B 109.5
C18 C17 H17B 109.5
H17A C17 H17B 108.1
N2 C18 C17 110.78(12)
N2 C18 H18A 109.5
C17 C18 H18A 109.5
N2 C18 H18B 109.5
C17 C18 H18B 109.5
H18A C18 H18B 108.1
N2 C19 C20 115.46(13)
N2 C19 H19A 108.4
C20 C19 H19A 108.4
N2 C19 H19B 108.4
C20 C19 H19B 108.4
H19A C19 H19B 107.5
C25 C20 C21 118.56(14)
C25 C20 C19 119.24(14)
C21 C20 C19 122.11(13)
O2 C21 C22 119.67(13)
O2 C21 C20 119.69(13)
C22 C21 C20 120.64(14)
C23 C22 C21 118.58(14)
C23 C22 C26 121.69(14)
C21 C22 C26 119.73(14)
C22 C23 C24 121.99(14)
C22 C23 H23A 119.0
C24 C23 H23A 119.0
C25 C24 C23 117.94(14)
C25 C24 C27 120.07(14)
C23 C24 C27 121.99(14)
C20 C25 C24 122.16(14)
C20 C25 H25A 118.9
C24 C25 H25A 118.9
C22 C26 H26A 109.5
C22 C26 H26B 109.5
H26A C26 H26B 109.5
C22 C26 H26C 109.5
H26A C26 H26C 109.5
H26B C26 H26C 109.5
C24 C27 H27A 109.5
C24 C27 H27B 109.5
H27A C27 H27B 109.5
C24 C27 H27C 109.5
H27A C27 H27C 109.5
H27B C27 H27C 109.5
N1 C28 H28A 109.5
N1 C28 H28B 109.5
H28A C28 H28B 109.5
N1 C28 H28C 109.5
H28A C28 H28C 109.5
H28B C28 H28C 109.5
N2 C29 H29A 109.5
N2 C29 H29B 109.5
H29A C29 H29B 109.5
N2 C29 H29C 109.5
H29A C29 H29C 109.5
H29B C29 H29C 109.5

loop_
_geom_bond_atom_site_label_1
_geom_bond_atom_site_label_2
_geom_bond_distance
Zr1 O2 1.9890(11)
Zr1 O1 1.9917(11)
Zr1 O4 2.1473(11)
Zr1 O3 2.1549(11)
Zr1 N3 2.2931(13)
Zr1 N2 2.4389(13)
Zr1 N1 2.4586(13)
O1 C8 1.3477(18)
O2 C21 1.3497(18)
O3 C1 1.3023(19)
O4 C7 1.3073(19)
O5 C1 1.217(2)
O6 C7 1.216(2)
N1 C17 1.487(2)
N1 C28 1.492(2)
N1 C16 1.5067(19)
N2 C18 1.485(2)
N2 C29 1.490(2)
N2 C19 1.4966(19)
N3 C2 1.337(2)
N3 C6 1.338(2)
C1 C2 1.509(2)
C2 C3 1.390(2)
C3 C4 1.390(3)
C3 H3A 0.9300
C4 C5 1.384(3)
C4 H4A 0.9300
C5 C6 1.386(2)
C5 H5A 0.9300
C6 C7 1.507(2)
C8 C13 1.400(2)
C8 C9 1.404(2)
C9 C10 1.391(2)
C9 C14 1.500(2)
C10 C11 1.390(2)
C10 H10A 0.9300
C11 C12 1.397(2)
C11 C15 1.511(2)
C12 C13 1.392(2)
C12 H12A 0.9300
C13 C16 1.512(2)
C14 H14A 0.9600
C14 H14B 0.9600
C14 H14C 0.9600
C15 H15A 0.9600
C15 H15B 0.9600
C15 H15C 0.9600
C16 H16A 0.9700
C16 H16B 0.9700
C17 C18 1.510(2)
C17 H17A 0.9700
C17 H17B 0.9700
C18 H18A 0.9700
C18 H18B 0.9700
C19 C20 1.507(2)
C19 H19A 0.9700
C19 H19B 0.9700
C20 C25 1.389(2)
C20 C21 1.405(2)
C21 C22 1.401(2)
C22 C23 1.393(2)
C22 C26 1.507(2)
C23 C24 1.394(2)
C23 H23A 0.9300
C24 C25 1.391(2)
C24 C27 1.515(2)
C25 H25A 0.9300
C26 H26A 0.9600
C26 H26B 0.9600
C26 H26C 0.9600
C27 H27A 0.9600
C27 H27B 0.9600
C27 H27C 0.9600
C28 H28A 0.9600
C28 H28B 0.9600
C28 H28C 0.9600
C29 H29A 0.9600
C29 H29B 0.9600
C29 H29C 0.9600

loop_
_geom_torsion_atom_site_label_1
_geom_torsion_atom_site_label_2
_geom_torsion_atom_site_label_3
_geom_torsion_atom_site_label_4
_geom_torsion
Zr1 O3 C1 O5 -176.22(12)
Zr1 O3 C1 C2 4.66(18)
C6 N3 C2 C3 -1.2(2)
Zr1 N3 C2 C3 169.63(11)
C6 N3 C2 C1 179.20(13)
Zr1 N3 C2 C1 -10.01(16)
O5 C1 C2 N3 -175.26(14)
O3 C1 C2 N3 3.90(19)
O5 C1 C2 C3 5.1(3)
O3 C1 C2 C3 -175.72(15)
N3 C2 C3 C4 -0.7(2)
C1 C2 C3 C4 178.89(15)
C2 C3 C4 C5 2.0(2)
C3 C4 C5 C6 -1.4(2)
C2 N3 C6 C5 1.7(2)
Zr1 N3 C6 C5 -169.08(11)
C2 N3 C6 C7 -179.89(13)
Zr1 N3 C6 C7 9.29(16)
C4 C5 C6 N3 -0.4(2)
C4 C5 C6 C7 -178.57(15)
Zr1 O4 C7 O6 -179.52(12)
Zr1 O4 C7 C6 0.59(17)
N3 C6 C7 O6 173.65(14)
C5 C6 C7 O6 -8.1(2)
N3 C6 C7 O4 -6.45(18)
C5 C6 C7 O4 171.82(14)
Zr1 O1 C8 C13 20.4(2)
Zr1 O1 C8 C9 -159.58(12)
O1 C8 C9 C10 -177.63(13)
C13 C8 C9 C10 2.4(2)
O1 C8 C9 C14 -0.1(2)
C13 C8 C9 C14 179.90(14)
C8 C9 C10 C11 -0.5(2)
C14 C9 C10 C11 -177.98(14)
C9 C10 C11 C12 -1.5(2)
C9 C10 C11 C15 176.41(15)
C10 C11 C12 C13 1.7(2)
C15 C11 C12 C13 -176.15(15)
C11 C12 C13 C8 0.1(2)
C11 C12 C13 C16 177.40(14)
O1 C8 C13 C12 177.86(13)
C9 C8 C13 C12 -2.2(2)
O1 C8 C13 C16 0.5(2)
C9 C8 C13 C16 -179.50(14)
C17 N1 C16 C13 -56.43(17)
C28 N1 C16 C13 -174.68(13)
Zr1 N1 C16 C13 66.52(14)
C12 C13 C16 N1 135.79(14)
C8 C13 C16 N1 -46.95(19)
C28 N1 C17 C18 -81.72(16)
C16 N1 C17 C18 161.40(13)
Zr1 N1 C17 C18 38.71(15)
C29 N2 C18 C17 -75.44(16)
C19 N2 C18 C17 168.22(13)
Zr1 N2 C18 C17 45.50(14)
N1 C17 C18 N2 -57.39(17)
C18 N2 C19 C20 -57.26(16)
C29 N2 C19 C20 -175.75(12)
Zr1 N2 C19 C20 64.84(14)
N2 C19 C20 C25 142.97(14)
N2 C19 C20 C21 -40.6(2)
Zr1 O2 C21 C22 -174.69(12)
Zr1 O2 C21 C20 5.3(2)
C25 C20 C21 O2 176.48(13)
C19 C20 C21 O2 0.0(2)
C25 C20 C21 C22 -3.5(2)
C19 C20 C21 C22 -179.94(14)
O2 C21 C22 C23 -176.68(13)
C20 C21 C22 C23 3.3(2)
O2 C21 C22 C26 3.3(2)
C20 C21 C22 C26 -176.74(14)
C21 C22 C23 C24 -0.4(2)
C26 C22 C23 C24 179.67(15)
C22 C23 C24 C25 -2.3(2)
C22 C23 C24 C27 177.29(14)
C21 C20 C25 C24 0.8(2)
C19 C20 C25 C24 177.31(14)
C23 C24 C25 C20 2.1(2)
C27 C24 C25 C20 -177.50(14)
